data_1563960
loop_
_publ_author_name
'Deawati, Yusi'
'Onggo, Djulia'
'Mulyani, Irma'
'Hastiawan, Iwan'
'Kurnia, Dikdik'
'L\"onnecke, Peter'
'Schmorl, Sara'
'Kersting, Berthold'
'Hey-Hawkins, Evamarie'

_publ_section_title
;
 Synthesis, crystal structures, and superoxide dismutase activity of two
 new multinuclear manganese(III)-salen-4,4&#x2032;-bipyridine complexes
;
_journal_name_full 'Inorganica Chimica Acta'
_journal_page_first 353
_journal_page_last 357
_journal_paper_doi 10.1016/j.ica.2018.06.018
_journal_volume 482
_journal_year 2018
_chemical_formula_sum 'C27.5 H29 F6 Mn N4 O4 P'
_chemical_formula_weight 679.46
_space_group_IT_number 2
_space_group_name_Hall '-P 1'
_space_group_name_H-M_alt 'P -1'
_symmetry_cell_setting triclinic
_symmetry_Int_Tables_number 2
_symmetry_space_group_name_Hall '-P 1'
_symmetry_space_group_name_H-M 'P -1'
_atom_sites_solution_hydrogens mixed
_atom_sites_solution_primary dual
_atom_sites_solution_secondary difmap
_cell_angle_alpha 105.939(3)
_cell_angle_beta 105.231(5)
_cell_angle_gamma 101.932(4)
_cell_formula_units_Z 2
_cell_length_a 8.9522(6)
_cell_length_b 11.7888(4)
_cell_length_c 15.4129(7)
_cell_measurement_reflns_used 4490
_cell_measurement_temperature 130(2)
_cell_measurement_theta_max 31.585
_cell_measurement_theta_min 2.613
_cell_volume 1439.34(14)
_computing_cell_refinement
;
        CrysAlisPro, Agilent Technologies,
        Version 1.171.37.35 (release 13-08-2014 CrysAlis171 .NET)
        (compiled Aug 13 2014,18:06:01)
;
_computing_data_collection
;
        CrysAlisPro, Agilent Technologies,
        Version 1.171.37.35 (release 13-08-2014 CrysAlis171 .NET)
        (compiled Aug 13 2014,18:06:01)
;
_computing_data_reduction
;
        CrysAlisPro, Agilent Technologies,
        Version 1.171.37.35 (release 13-08-2014 CrysAlis171 .NET)
        (compiled Aug 13 2014,18:06:01)
;
_computing_molecular_graphics
;
 ORTEP3 for Windows
 L. J. Farrugia, J. Appl. Crystallogr. 1997, 30, 565.
;
_computing_publication_material
;
 WINGX
 L.J. Farrugia,
 J. Appl. Cryst., 2012, 45, 849-854.
;
_computing_structure_refinement 'SHELXL-2014/7 (Sheldrick, 2014)'
_computing_structure_solution
;
 SHELXT-2014
 Program for Crystal Structure Analysis (Release 2014-4)
 G. M. Sheldrick, Instit\"ut f\"ur Anorganische Chemie der Universit\"at,
 Tammanstrasse 4, D-3400 G\"ottingen, Germany.
 G. M. Sheldrick, Acta. Cryst., 2015, A71, 3 - 8
;
_diffrn_ambient_environment N~2~
_diffrn_ambient_temperature 130(2)
_diffrn_detector 'CCD plate'
_diffrn_detector_area_resol_mean 16.356
_diffrn_detector_type Sapphire3
_diffrn_measured_fraction_theta_full 1
_diffrn_measured_fraction_theta_max 0.906
_diffrn_measurement_device 'four-circle diffractometer'
_diffrn_measurement_device_type 'Xcalibur, Sapphire3, Gemini'
_diffrn_measurement_method '\w scans'
_diffrn_orient_matrix_UB_11 -0.0729169
_diffrn_orient_matrix_UB_12 -0.0127448
_diffrn_orient_matrix_UB_13 -0.0381012
_diffrn_orient_matrix_UB_21 0.0421229
_diffrn_orient_matrix_UB_22 -0.0088957
_diffrn_orient_matrix_UB_23 -0.033189
_diffrn_orient_matrix_UB_31 -0.0179386
_diffrn_orient_matrix_UB_32 -0.0637396
_diffrn_orient_matrix_UB_33 -0.005999
_diffrn_radiation_monochromator graphite
_diffrn_radiation_probe x-ray
_diffrn_radiation_type MoK\a
_diffrn_radiation_wavelength 0.71073
_diffrn_reflns_av_R_equivalents 0.0341
_diffrn_reflns_av_unetI/netI 0.0621
_diffrn_reflns_Laue_measured_fraction_full 1
_diffrn_reflns_Laue_measured_fraction_max 0.906
_diffrn_reflns_limit_h_max 13
_diffrn_reflns_limit_h_min -12
_diffrn_reflns_limit_k_max 16
_diffrn_reflns_limit_k_min -16
_diffrn_reflns_limit_l_max 22
_diffrn_reflns_limit_l_min -18
_diffrn_reflns_number 16890
_diffrn_reflns_point_group_measured_fraction_full 1
_diffrn_reflns_point_group_measured_fraction_max 0.906
_diffrn_reflns_theta_full 30.51
_diffrn_reflns_theta_max 32.4
_diffrn_reflns_theta_min 1.884
_diffrn_source 'Enhance (Mo) X-ray Source'
_exptl_absorpt_coefficient_mu 0.595
_exptl_absorpt_correction_T_max 1
_exptl_absorpt_correction_T_min 0.97458
_exptl_absorpt_correction_type multi-scan
_exptl_absorpt_process_details
;
        CrysAlisPro, Agilent Technologies,
        Version 1.171.37.35 (release 13-08-2014 CrysAlis171 .NET)
        (compiled Aug 13 2014,18:06:01)
        Empirical absorption correction using spherical harmonics,
 implemented in SCALE3 ABSPACK scaling algorithm.
        Empirical absorption correction using spherical harmonics,
 implemented in SCALE3 ABSPACK scaling algorithm.
;
_exptl_crystal_colour 'clear intense brown'
_exptl_crystal_density_diffrn 1.568
_exptl_crystal_description prism
_exptl_crystal_F_000 696
_exptl_crystal_size_max 0.25
_exptl_crystal_size_mid 0.25
_exptl_crystal_size_min 0.15
_refine_diff_density_max 0.86
_refine_diff_density_min -0.7
_refine_diff_density_rms 0.074
_refine_ls_extinction_method none
_refine_ls_goodness_of_fit_ref 1.019
_refine_ls_hydrogen_treatment mixed
_refine_ls_matrix_type full
_refine_ls_number_parameters 508
_refine_ls_number_reflns 9371
_refine_ls_number_restraints 24
_refine_ls_restrained_S_all 1.02
_refine_ls_R_factor_all 0.0937
_refine_ls_R_factor_gt 0.0591
_refine_ls_shift/su_max 0
_refine_ls_shift/su_mean 0
_refine_ls_structure_factor_coef Fsqd
_refine_ls_weighting_details 'w=1/[\s^2^(Fo^2^)+(0.0585P)^2^+0.7550P] where P=(Fo^2^+2Fc^2^)/3'
_refine_ls_weighting_scheme calc
_refine_ls_wR_factor_gt 0.1324
_refine_ls_wR_factor_ref 0.1524
_reflns_Friedel_coverage 0
_reflns_number_gt 6368
_reflns_number_total 9371
_reflns_threshold_expression 'I > 2\s(I)'
_cod_data_source_file ICA-2018-482-353.cif
_cod_data_source_block x2419fin
_cod_original_cell_volume 1439.34(13)
_cod_original_formula_sum 'C27.50 H29 F6 Mn N4 O4 P'
_cod_database_code 1563960

loop_
_symmetry_equiv_pos_as_xyz
'x, y, z'
'-x, -y, -z'

loop_
_atom_site_label
_atom_site_type_symbol
_atom_site_fract_x
_atom_site_fract_y
_atom_site_fract_z
_atom_site_U_iso_or_equiv
_atom_site_adp_type
_atom_site_occupancy
_atom_site_site_symmetry_order
_atom_site_calc_flag
_atom_site_refinement_flags_posn
_atom_site_refinement_flags_adp
_atom_site_refinement_flags_occupancy
_atom_site_disorder_assembly
_atom_site_disorder_group
Mn1 Mn 0.03183(4) 0.36306(3) 0.18630(3) 0.02619(10) Uani 1 1 d . . . . .
P1 P 0.5023(3) 0.21620(11) 0.40290(9) 0.0391(4) Uani 0.876(8) 1 d D . P A 1
F1 F 0.4041(5) 0.0804(2) 0.3868(2) 0.0793(13) Uani 0.876(8) 1 d D . P A 1
F2 F 0.3796(3) 0.2698(4) 0.4477(2) 0.0589(8) Uani 0.876(8) 1 d D . P A 1
F3 F 0.6129(5) 0.2300(3) 0.5066(2) 0.0670(9) Uani 0.876(8) 1 d D . P A 1
F4 F 0.6296(5) 0.1673(3) 0.35844(18) 0.0639(9) Uani 0.876(8) 1 d D . P A 1
F5 F 0.3955(4) 0.2066(3) 0.29951(17) 0.0559(8) Uani 0.876(8) 1 d D . P A 1
F6 F 0.6025(6) 0.3545(4) 0.4197(4) 0.0471(14) Uani 0.876(8) 1 d D . P A 1
P1F P 0.4542(14) 0.2227(7) 0.4105(5) 0.029(2) Uiso 0.124(8) 1 d D . P A 2
F1F F 0.324(2) 0.1031(12) 0.3993(11) 0.048(5) Uiso 0.124(8) 1 d D . P A 2
F2F F 0.366(2) 0.3095(15) 0.4603(12) 0.031(4) Uiso 0.124(8) 1 d D . P A 2
F3F F 0.562(2) 0.2337(16) 0.5160(9) 0.031(4) Uiso 0.124(8) 1 d D . P A 2
F4F F 0.548(2) 0.1414(14) 0.3564(10) 0.039(4) Uiso 0.124(8) 1 d D . P A 2
F5F F 0.345(2) 0.2209(16) 0.3109(9) 0.037(4) Uiso 0.124(8) 1 d D . P A 2
F6F F 0.584(3) 0.345(2) 0.417(2) 0.039(10) Uiso 0.124(8) 1 d D . P A 2
O1 O 0.1955(2) 0.36725(15) 0.13175(12) 0.0276(3) Uani 1 1 d . . . . .
O2 O -0.1337(2) 0.30227(15) 0.06685(12) 0.0299(4) Uani 1 1 d . . . . .
N1 N 0.1908(3) 0.43134(17) 0.31767(14) 0.0262(4) Uani 1 1 d . . . . .
N2 N -0.1249(3) 0.36162(17) 0.25548(15) 0.0297(4) Uani 1 1 d . . . . .
N3 N 0.0179(2) 0.16011(17) 0.18577(14) 0.0268(4) Uani 1 1 d . . . . .
N4 N 0.0497(2) -0.43011(17) 0.19573(14) 0.0271(4) Uani 1 1 d . . . . .
C1 C 0.3463(3) 0.4416(2) 0.17285(17) 0.0250(4) Uani 1 1 d . . . . .
C2 C 0.4362(3) 0.4644(3) 0.1143(2) 0.0351(6) Uani 1 1 d . . . . .
C3 C 0.5934(4) 0.5387(3) 0.1525(2) 0.0447(7) Uani 1 1 d . . . . .
C4 C 0.6699(4) 0.5940(3) 0.2512(2) 0.0445(7) Uani 1 1 d . . . . .
C5 C 0.5861(3) 0.5726(3) 0.3106(2) 0.0341(5) Uani 1 1 d . . . . .
C6 C 0.4242(3) 0.4979(2) 0.27332(17) 0.0253(4) Uani 1 1 d . . . . .
C7 C 0.3433(3) 0.4831(2) 0.34037(17) 0.0258(5) Uani 1 1 d . . . . .
C8 C 0.1183(3) 0.4205(3) 0.39178(19) 0.0341(6) Uani 1 1 d . . . . .
C9 C -0.0510(4) 0.4313(3) 0.3593(2) 0.0364(6) Uani 1 1 d . . . . .
C10 C -0.2783(3) 0.3037(2) 0.2168(2) 0.0339(6) Uani 1 1 d . . . . .
C11 C -0.3624(3) 0.2382(2) 0.11628(19) 0.0319(5) Uani 1 1 d . . . . .
C12 C -0.5275(3) 0.1716(3) 0.0867(2) 0.0418(7) Uani 1 1 d . . . . .
C13 C -0.6177(4) 0.1125(3) -0.0079(2) 0.0489(8) Uani 1 1 d . . . . .
C14 C -0.5477(4) 0.1215(3) -0.0768(2) 0.0456(7) Uani 1 1 d . . . . .
C15 C -0.3866(3) 0.1865(3) -0.0505(2) 0.0372(6) Uani 1 1 d . . . . .
C16 C -0.2891(3) 0.2435(2) 0.04575(18) 0.0299(5) Uani 1 1 d . . . . .
C17 C 0.0782(3) 0.0930(2) 0.12692(16) 0.0246(4) Uani 1 1 d . . . . .
C18 C 0.0885(3) -0.0227(2) 0.12408(16) 0.0262(5) Uani 1 1 d . . . . .
C19 C 0.0405(3) -0.0722(2) 0.18789(16) 0.0259(5) Uani 1 1 d . . . . .
C20 C -0.0205(4) -0.0021(2) 0.25009(19) 0.0360(6) Uani 1 1 d . . . . .
C21 C -0.0328(4) 0.1103(2) 0.2451(2) 0.0357(6) Uani 1 1 d . . . . .
C22 C -0.0174(3) -0.4132(2) 0.11354(17) 0.0288(5) Uani 1 1 d . . . . .
C23 C -0.0183(3) -0.2995(2) 0.10704(17) 0.0273(5) Uani 1 1 d . . . . .
C24 C 0.0489(3) -0.1952(2) 0.18989(16) 0.0261(5) Uani 1 1 d . . . . .
C25 C 0.1197(4) -0.2115(2) 0.27562(18) 0.0338(6) Uani 1 1 d . . . . .
C26 C 0.1186(3) -0.3285(2) 0.27479(19) 0.0320(5) Uani 1 1 d . . . . .
H2 H 0.391(4) 0.429(3) 0.048(2) 0.050(9) Uiso 1 1 d . . . . .
H3 H 0.646(5) 0.560(3) 0.111(3) 0.068(11) Uiso 1 1 d . . . . .
H4 H 0.769(6) 0.639(4) 0.272(3) 0.088(14) Uiso 1 1 d . . . . .
H5 H 0.640(4) 0.610(3) 0.377(2) 0.037(8) Uiso 1 1 d . . . . .
H7 H 0.403(4) 0.511(3) 0.404(2) 0.032(7) Uiso 1 1 d . . . . .
H8A H 0.180(4) 0.484(3) 0.448(2) 0.038(8) Uiso 1 1 d . . . . .
H8B H 0.119(3) 0.342(2) 0.3956(18) 0.023(6) Uiso 1 1 d . . . . .
H9A H -0.113(4) 0.399(3) 0.390(2) 0.039(8) Uiso 1 1 d . . . . .
H9B H -0.050(3) 0.512(3) 0.3671(19) 0.029(7) Uiso 1 1 d . . . . .
H10 H -0.340(4) 0.306(3) 0.257(2) 0.053(9) Uiso 1 1 d . . . . .
H12 H -0.569(4) 0.170(2) 0.1352(19) 0.029(7) Uiso 1 1 d . . . . .
H13 H -0.732(4) 0.067(3) -0.024(2) 0.052(9) Uiso 1 1 d . . . . .
H14 H -0.616(5) 0.082(3) -0.137(3) 0.060(10) Uiso 1 1 d . . . . .
H15 H -0.341(4) 0.196(3) -0.098(2) 0.052(9) Uiso 1 1 d . . . . .
H17 H 0.108(3) 0.130(2) 0.0875(19) 0.026(7) Uiso 1 1 d . . . . .
H18 H 0.134(3) -0.066(2) 0.0825(19) 0.030(7) Uiso 1 1 d . . . . .
H20 H -0.048(3) -0.032(2) 0.2950(19) 0.028(7) Uiso 1 1 d . . . . .
H21 H -0.073(4) 0.159(3) 0.284(2) 0.036(8) Uiso 1 1 d . . . . .
H22 H -0.064(3) -0.480(2) 0.0620(19) 0.025(6) Uiso 1 1 d . . . . .
H23 H -0.060(3) -0.291(2) 0.0494(19) 0.025(7) Uiso 1 1 d . . . . .
H25 H 0.165(4) -0.143(3) 0.331(2) 0.038(8) Uiso 1 1 d . . . . .
H26 H 0.171(4) -0.338(3) 0.327(2) 0.039(8) Uiso 1 1 d . . . . .
O3 O -0.3486(10) -0.1070(7) 0.3943(6) 0.0886(16) Uiso 0.5 1 d D . P B -1
H1O3 H -0.2436 -0.1181 0.3937 0.106 Uiso 0.5 1 d R U P B -1
O4 O -0.0447(8) -0.1136(6) 0.4417(4) 0.0779(16) Uiso 0.5 1 d D . P C -1
H1O4 H 0.0251 -0.0321 0.4872 0.093 Uiso 0.5 1 d R U P C -1
O5 O 0.1508(9) 0.0982(6) 0.5771(5) 0.0860(18) Uiso 0.5 1 d D . P D -1
H1O5 H 0.1268 0.16 0.5487 0.103 Uiso 0.5 1 d R U P D -1
O6 O -0.0290(7) 0.2542(5) 0.5084(4) 0.0633(13) Uiso 0.5 1 d . . P E -1
H1O6 H -0.0368 0.3142 0.562 0.095 Uiso 0.5 1 d R U P E -1
H2O6 H -0.1357 0.2033 0.4662 0.095 Uiso 0.5 1 d R U P E -1
C27 C -0.4576(13) -0.1436(9) 0.3068(7) 0.089(3) Uiso 0.5 1 d D . P B -1
H27A H -0.4142 -0.0999 0.2688 0.133 Uiso 0.5 1 calc R U P B -1
H27B H -0.5575 -0.125 0.3116 0.133 Uiso 0.5 1 calc R U P B -1
H27C H -0.4814 -0.2329 0.2755 0.133 Uiso 0.5 1 calc R U P B -1
C28 C -0.0189(9) -0.2036(7) 0.4878(5) 0.0555(17) Uiso 0.5 1 d D . P C -1
H28A H 0.0976 -0.193 0.5129 0.083 Uiso 0.5 1 calc R U P C -1
H28B H -0.0747 -0.2873 0.441 0.083 Uiso 0.5 1 calc R U P C -1
H28C H -0.0622 -0.1912 0.5408 0.083 Uiso 0.5 1 calc R U P C -1
C29 C 0.3022(14) 0.0817(12) 0.5804(10) 0.0886(16) Uiso 0.5 1 d D . P D -1
H29A H 0.3878 0.16 0.6193 0.133 Uiso 0.5 1 calc R U P D -1
H29B H 0.3062 0.0549 0.5152 0.133 Uiso 0.5 1 calc R U P D -1
H29C H 0.3187 0.0186 0.609 0.133 Uiso 0.5 1 calc R U P D -1

loop_
_atom_site_aniso_label
_atom_site_aniso_U_11
_atom_site_aniso_U_22
_atom_site_aniso_U_33
_atom_site_aniso_U_23
_atom_site_aniso_U_13
_atom_site_aniso_U_12
Mn1 0.02323(19) 0.02337(17) 0.02798(19) 0.00199(13) 0.01493(14) 0.00022(13)
P1 0.0353(8) 0.0344(5) 0.0364(5) 0.0112(4) 0.0015(5) 0.0028(5)
F1 0.080(3) 0.0385(13) 0.096(2) 0.0252(13) 0.0083(18) -0.0056(14)
F2 0.0531(16) 0.071(2) 0.0602(16) 0.0291(15) 0.0262(13) 0.0176(15)
F3 0.058(2) 0.088(2) 0.0495(15) 0.0356(14) 0.0002(14) 0.0196(17)
F4 0.064(2) 0.0563(15) 0.0721(16) 0.0166(12) 0.0207(14) 0.0307(15)
F5 0.0467(17) 0.0652(16) 0.0373(12) 0.0132(11) -0.0026(11) 0.0070(13)
F6 0.0424(19) 0.0367(15) 0.0479(19) 0.0067(10) 0.0116(12) -0.0017(10)
O1 0.0245(8) 0.0281(8) 0.0282(8) 0.0044(6) 0.0154(7) 0.0026(7)
O2 0.0236(9) 0.0279(8) 0.0322(9) 0.0039(7) 0.0128(7) 0.0001(7)
N1 0.0283(10) 0.0223(9) 0.0290(10) 0.0066(7) 0.0170(8) 0.0033(8)
N2 0.0275(11) 0.0231(9) 0.0337(11) -0.0004(8) 0.0185(9) 0.0012(8)
N3 0.0291(11) 0.0214(9) 0.0273(10) 0.0048(7) 0.0140(8) 0.0017(8)
N4 0.0247(10) 0.0231(9) 0.0306(10) 0.0046(8) 0.0143(8) 0.0013(8)
C1 0.0233(11) 0.0232(10) 0.0336(12) 0.0123(9) 0.0155(9) 0.0070(9)
C2 0.0284(13) 0.0479(15) 0.0336(14) 0.0190(12) 0.0152(11) 0.0081(12)
C3 0.0303(15) 0.0648(19) 0.0478(17) 0.0301(15) 0.0218(13) 0.0072(14)
C4 0.0229(14) 0.0597(19) 0.0514(18) 0.0242(15) 0.0157(12) 0.0028(13)
C5 0.0228(12) 0.0384(13) 0.0388(14) 0.0150(11) 0.0094(11) 0.0037(11)
C6 0.0219(11) 0.0240(10) 0.0325(12) 0.0115(9) 0.0123(9) 0.0057(9)
C7 0.0292(12) 0.0200(10) 0.0275(11) 0.0066(8) 0.0120(10) 0.0052(9)
C8 0.0376(15) 0.0327(13) 0.0295(13) 0.0044(10) 0.0217(11) 0.0011(11)
C9 0.0369(15) 0.0300(12) 0.0369(14) -0.0004(10) 0.0245(12) -0.0002(11)
C10 0.0299(13) 0.0254(11) 0.0454(15) 0.0034(10) 0.0247(12) 0.0029(10)
C11 0.0241(12) 0.0229(10) 0.0444(14) 0.0038(10) 0.0167(11) 0.0027(9)
C12 0.0264(14) 0.0372(14) 0.0571(18) 0.0070(13) 0.0224(13) 0.0020(11)
C13 0.0213(14) 0.0484(17) 0.061(2) 0.0062(14) 0.0125(13) -0.0019(12)
C14 0.0250(14) 0.0494(17) 0.0465(17) 0.0073(14) 0.0040(12) 0.0019(12)
C15 0.0266(13) 0.0358(13) 0.0419(15) 0.0070(11) 0.0103(11) 0.0051(11)
C16 0.0249(12) 0.0213(10) 0.0393(13) 0.0040(9) 0.0140(10) 0.0032(9)
C17 0.0228(11) 0.0286(11) 0.0216(10) 0.0081(8) 0.0102(9) 0.0038(9)
C18 0.0257(12) 0.0282(11) 0.0229(10) 0.0050(9) 0.0117(9) 0.0053(9)
C19 0.0244(11) 0.0221(10) 0.0246(11) 0.0035(8) 0.0086(9) -0.0003(9)
C20 0.0497(17) 0.0265(11) 0.0346(13) 0.0086(10) 0.0275(13) 0.0031(11)
C21 0.0476(16) 0.0250(11) 0.0390(14) 0.0063(10) 0.0304(13) 0.0067(11)
C22 0.0261(12) 0.0271(11) 0.0264(11) 0.0005(9) 0.0121(9) 0.0020(9)
C23 0.0261(12) 0.0289(11) 0.0250(11) 0.0060(9) 0.0128(9) 0.0035(9)
C24 0.0253(12) 0.0231(10) 0.0279(11) 0.0057(8) 0.0136(9) 0.0018(9)
C25 0.0434(16) 0.0229(11) 0.0258(12) 0.0027(9) 0.0107(11) 0.0000(10)
C26 0.0339(14) 0.0266(11) 0.0292(12) 0.0083(9) 0.0094(10) -0.0002(10)

loop_
_atom_type_symbol
_atom_type_description
_atom_type_scat_dispersion_real
_atom_type_scat_dispersion_imag
_atom_type_scat_source
Mn Mn 0.3368 0.7283 'International Tables Vol C Tables 4.2.6.8 and 6.1.1.4'
P P 0.1023 0.0942 'International Tables Vol C Tables 4.2.6.8 and 6.1.1.4'
F F 0.0171 0.0103 'International Tables Vol C Tables 4.2.6.8 and 6.1.1.4'
O O 0.0106 0.006 'International Tables Vol C Tables 4.2.6.8 and 6.1.1.4'
N N 0.0061 0.0033 'International Tables Vol C Tables 4.2.6.8 and 6.1.1.4'
C C 0.0033 0.0016 'International Tables Vol C Tables 4.2.6.8 and 6.1.1.4'
H H 0 0 'International Tables Vol C Tables 4.2.6.8 and 6.1.1.4'

loop_
_geom_angle_atom_site_label_1
_geom_angle_atom_site_label_2
_geom_angle_atom_site_label_3
_geom_angle
_geom_angle_site_symmetry_1
_geom_angle_site_symmetry_3
O1 Mn1 O2 93.03(7) . .
O1 Mn1 N1 92.21(8) . .
O2 Mn1 N1 174.54(8) . .
O1 Mn1 N2 174.59(8) . .
O2 Mn1 N2 92.29(8) . .
N1 Mn1 N2 82.50(8) . .
O1 Mn1 N3 91.87(7) . .
O2 Mn1 N3 91.45(7) . .
N1 Mn1 N3 89.92(7) . .
N2 Mn1 N3 87.00(8) . .
O1 Mn1 N4 89.57(7) . 1_565
O2 Mn1 N4 91.11(7) . 1_565
N1 Mn1 N4 87.38(7) . 1_565
N2 Mn1 N4 91.32(7) . 1_565
N3 Mn1 N4 176.99(7) . 1_565
F1 P1 F3 90.52(17) . .
F1 P1 F5 91.35(15) . .
F3 P1 F5 178.11(18) . .
F1 P1 F2 90.7(2) . .
F3 P1 F2 89.99(17) . .
F5 P1 F2 90.25(16) . .
F1 P1 F4 91.39(18) . .
F3 P1 F4 89.96(17) . .
F5 P1 F4 89.74(16) . .
F2 P1 F4 177.90(17) . .
F1 P1 F6 179.8(2) . .
F3 P1 F6 89.3(2) . .
F5 P1 F6 88.8(2) . .
F2 P1 F6 89.2(2) . .
F4 P1 F6 88.7(2) . .
F1F P1F F2F 92.0(9) . .
F1F P1F F5F 89.1(9) . .
F2F P1F F5F 87.8(9) . .
F1F P1F F4F 91.4(8) . .
F2F P1F F4F 175.9(10) . .
F5F P1F F4F 90.0(8) . .
F1F P1F F6F 177.6(14) . .
F2F P1F F6F 88.2(13) . .
F5F P1F F6F 88.5(13) . .
F4F P1F F6F 88.3(13) . .
F1F P1F F3F 92.2(9) . .
F2F P1F F3F 87.9(9) . .
F5F P1F F3F 175.6(9) . .
F4F P1F F3F 94.2(8) . .
F6F P1F F3F 90.2(13) . .
C1 O1 Mn1 126.13(14) . .
C16 O2 Mn1 127.87(16) . .
C7 N1 C8 121.0(2) . .
C7 N1 Mn1 125.31(17) . .
C8 N1 Mn1 113.66(16) . .
C10 N2 C9 121.1(2) . .
C10 N2 Mn1 125.03(17) . .
C9 N2 Mn1 113.86(16) . .
C17 N3 C21 116.8(2) . .
C17 N3 Mn1 117.39(15) . .
C21 N3 Mn1 125.59(15) . .
C22 N4 C26 116.6(2) . .
C22 N4 Mn1 116.54(15) . 1_545
C26 N4 Mn1 126.87(17) . 1_545
O1 C1 C2 118.6(2) . .
O1 C1 C6 123.7(2) . .
C2 C1 C6 117.7(2) . .
C3 C2 C1 121.3(3) . .
C3 C2 H2 118(2) . .
C1 C2 H2 121(2) . .
C2 C3 C4 121.0(3) . .
C2 C3 H3 119(2) . .
C4 C3 H3 120(2) . .
C5 C4 C3 119.2(3) . .
C5 C4 H4 123(3) . .
C3 C4 H4 117(3) . .
C4 C5 C6 121.0(3) . .
C4 C5 H5 118.1(19) . .
C6 C5 H5 120.9(19) . .
C5 C6 C1 119.8(2) . .
C5 C6 C7 117.6(2) . .
C1 C6 C7 122.6(2) . .
N1 C7 C6 124.9(2) . .
N1 C7 H7 116.5(19) . .
C6 C7 H7 118.6(19) . .
N1 C8 C9 107.9(2) . .
N1 C8 H8A 108.7(19) . .
C9 C8 H8A 109.4(18) . .
N1 C8 H8B 105.0(16) . .
C9 C8 H8B 112.7(17) . .
H8A C8 H8B 113(2) . .
N2 C9 C8 107.8(2) . .
N2 C9 H9A 109.2(19) . .
C8 C9 H9A 111.5(19) . .
N2 C9 H9B 106.1(17) . .
C8 C9 H9B 112.1(18) . .
H9A C9 H9B 110(2) . .
N2 C10 C11 125.2(2) . .
N2 C10 H10 118(2) . .
C11 C10 H10 117(2) . .
C12 C11 C16 119.0(2) . .
C12 C11 C10 117.9(2) . .
C16 C11 C10 122.9(2) . .
C13 C12 C11 121.4(3) . .
C13 C12 H12 122.8(18) . .
C11 C12 H12 115.9(18) . .
C12 C13 C14 119.6(3) . .
C12 C13 H13 117.6(19) . .
C14 C13 H13 122.8(19) . .
C15 C14 C13 120.7(3) . .
C15 C14 H14 125(2) . .
C13 C14 H14 114(2) . .
C14 C15 C16 121.2(3) . .
C14 C15 H15 120(2) . .
C16 C15 H15 119(2) . .
O2 C16 C15 118.6(2) . .
O2 C16 C11 123.3(2) . .
C15 C16 C11 118.1(2) . .
N3 C17 C18 123.6(2) . .
N3 C17 H17 112.9(16) . .
C18 C17 H17 123.5(16) . .
C17 C18 C19 119.4(2) . .
C17 C18 H18 121.0(16) . .
C19 C18 H18 119.5(16) . .
C20 C19 C18 117.2(2) . .
C20 C19 C24 120.1(2) . .
C18 C19 C24 122.7(2) . .
C21 C20 C19 119.4(2) . .
C21 C20 H20 122.3(16) . .
C19 C20 H20 118.3(16) . .
N3 C21 C20 123.5(2) . .
N3 C21 H21 114.0(18) . .
C20 C21 H21 122.5(18) . .
N4 C22 C23 123.7(2) . .
N4 C22 H22 116.4(16) . .
C23 C22 H22 119.9(16) . .
C22 C23 C24 119.2(2) . .
C22 C23 H23 121.0(16) . .
C24 C23 H23 119.7(16) . .
C23 C24 C25 117.6(2) . .
C23 C24 C19 121.4(2) . .
C25 C24 C19 121.0(2) . .
C26 C25 C24 119.0(2) . .
C26 C25 H25 122.4(18) . .
C24 C25 H25 118.5(18) . .
N4 C26 C25 123.8(2) . .
N4 C26 H26 117(2) . .
C25 C26 H26 120(2) . .
C27 O3 H1O3 113 . .
C28 O4 H1O4 107.6 . .
C29 O5 H1O5 113.4 . .
H1O6 O6 H2O6 109.5 . .
O3 C27 H27A 109.5 . .
O3 C27 H27B 109.5 . .
H27A C27 H27B 109.5 . .
O3 C27 H27C 109.5 . .
H27A C27 H27C 109.5 . .
H27B C27 H27C 109.5 . .
O4 C28 H28A 109.5 . .
O4 C28 H28B 109.5 . .
H28A C28 H28B 109.5 . .
O4 C28 H28C 109.5 . .
H28A C28 H28C 109.5 . .
H28B C28 H28C 109.5 . .
O5 C29 H29A 109.5 . .
O5 C29 H29B 109.5 . .
H29A C29 H29B 109.5 . .
O5 C29 H29C 109.5 . .
H29A C29 H29C 109.5 . .
H29B C29 H29C 109.5 . .

loop_
_geom_bond_atom_site_label_1
_geom_bond_atom_site_label_2
_geom_bond_distance
_geom_bond_site_symmetry_2
Mn1 O1 1.8699(16) .
Mn1 O2 1.8713(18) .
Mn1 N1 1.972(2) .
Mn1 N2 1.9728(19) .
Mn1 N3 2.3675(19) .
Mn1 N4 2.3715(19) 1_565
P1 F1 1.576(2) .
P1 F3 1.588(2) .
P1 F5 1.588(2) .
P1 F2 1.590(3) .
P1 F4 1.601(3) .
P1 F6 1.604(4) .
P1F F1F 1.569(13) .
P1F F2F 1.577(12) .
P1F F5F 1.581(13) .
P1F F4F 1.608(12) .
P1F F6F 1.609(15) .
P1F F3F 1.612(13) .
O1 C1 1.323(3) .
O2 C16 1.327(3) .
N1 C7 1.282(3) .
N1 C8 1.476(3) .
N2 C10 1.291(3) .
N2 C9 1.473(3) .
N3 C17 1.334(3) .
N3 C21 1.339(3) .
N4 C22 1.340(3) .
N4 C26 1.341(3) .
N4 Mn1 2.3714(19) 1_545
C1 C2 1.400(3) .
C1 C6 1.415(3) .
C2 C3 1.366(4) .
C2 H2 0.93(3) .
C3 C4 1.390(5) .
C3 H3 0.94(4) .
C4 C5 1.369(4) .
C4 H4 0.86(5) .
C5 C6 1.401(3) .
C5 H5 0.94(3) .
C6 C7 1.437(3) .
C7 H7 0.91(3) .
C8 C9 1.510(4) .
C8 H8A 0.92(3) .
C8 H8B 0.94(3) .
C9 H9A 0.91(3) .
C9 H9B 0.92(3) .
C10 C11 1.433(4) .
C10 H10 0.93(3) .
C11 C12 1.407(4) .
C11 C16 1.418(3) .
C12 C13 1.361(4) .
C12 H12 0.92(3) .
C13 C14 1.384(5) .
C13 H13 0.98(4) .
C14 C15 1.377(4) .
C14 H14 0.90(4) .
C15 C16 1.394(4) .
C15 H15 0.94(3) .
C17 C18 1.375(3) .
C17 H17 0.90(3) .
C18 C19 1.388(3) .
C18 H18 0.94(3) .
C19 C20 1.388(3) .
C19 C24 1.476(3) .
C20 C21 1.372(4) .
C20 H20 0.92(3) .
C21 H21 0.91(3) .
C22 C23 1.373(3) .
C22 H22 0.88(3) .
C23 C24 1.390(3) .
C23 H23 0.91(3) .
C24 C25 1.391(3) .
C25 C26 1.373(4) .
C25 H25 0.92(3) .
C26 H26 0.86(3) .
O3 C27 1.332(10) .
O3 H1O3 0.9776 .
O4 C28 1.453(8) .
O4 H1O4 0.9784 .
O5 C29 1.399(12) .
O5 H1O5 0.9787 .
O6 H1O6 0.9578 .
O6 H2O6 0.9582 .
C27 H27A 0.98 .
C27 H27B 0.98 .
C27 H27C 0.98 .
C28 H28A 0.98 .
C28 H28B 0.98 .
C28 H28C 0.98 .
C29 H29A 0.98 .
C29 H29B 0.98 .
C29 H29C 0.98 .

loop_
_geom_hbond_atom_site_label_D
_geom_hbond_atom_site_label_H
_geom_hbond_atom_site_label_A
_geom_hbond_distance_DH
_geom_hbond_distance_HA
_geom_hbond_distance_DA
_geom_hbond_angle_DHA
_geom_hbond_site_symmetry_A
O3 H1O3 O4 0.98 1.72 2.649(11) 156.6 .
O4 H1O4 O5 0.98 1.69 2.658(9) 171.8 .
O5 H1O5 O6 0.98 2.03 2.914(9) 148.8 .
